data_4118089
loop_
_publ_author_name
'Muhammad Sajid'
'Annika Stute'
'Allan Jay P. Cardenas'
'Brooks J. Culotta'
'Johannes A. M. Hepperle'
'Timothy H. Warren'
'Birgitta Schirmer'
'Stefan Grimme'
'Armido Studer'
'Constantin G. Daniliuc'
'Roland Fr\"ohlich'
'Jeffrey L. Petersen'
'Gerald Kehr'
'Gerhard Erker'

_publ_section_title
;
 N,N-Addition of Frustrated Lewis Pairs to Nitric Oxide: An Easy Entry to
 a Unique Family of Aminoxyl Radicals
;
_journal_name_full 'Journal of the American Chemical Society'
_journal_page_first 10156
_journal_page_last 10168
_journal_paper_doi 10.1021/ja302652a
_journal_volume 134
_journal_year 2012
_chemical_formula_sum 'C41 H45 B F10 N O P'
_chemical_formula_weight 799.56
_chemical_name_systematic
; 
 ? 
;
_space_group_IT_number 14
_symmetry_cell_setting monoclinic
_symmetry_space_group_name_Hall '-P 2yn'
_symmetry_space_group_name_H-M 'P 1 21/n 1'
_atom_sites_solution_hydrogens 'at O1 from difmap, others geom'
_atom_sites_solution_primary direct
_atom_sites_solution_secondary difmap
_audit_creation_method SHELXL-97
_cell_angle_alpha 90.00
_cell_angle_beta 91.147(1)
_cell_angle_gamma 90.00
_cell_formula_units_Z 4
_cell_length_a 17.4646(2)
_cell_length_b 10.6452(1)
_cell_length_c 20.7316(2)
_cell_measurement_reflns_used 6899
_cell_measurement_temperature 223(2)
_cell_measurement_theta_max 68.25
_cell_measurement_theta_min 0.88
_cell_volume 3853.53(7)
_computing_cell_refinement 'Collect (Nonius B.V., 1998)'
_computing_data_collection 'Collect (Nonius B.V., 1998)'
_computing_data_reduction 'Denzo-SMN (Otwinowski & Minor, 1997)'
_computing_molecular_graphics 'XP (BrukerAXS, 2000)'
_computing_publication_material 'SHELXL-97 (Sheldrick, 1997)'
_computing_structure_refinement 'SHELXL-97 (Sheldrick, 1997)'
_computing_structure_solution 'SHELXS-97 (Sheldrick, 1990)'
_diffrn_ambient_temperature 223(2)
_diffrn_measured_fraction_theta_full 0.984
_diffrn_measured_fraction_theta_max 0.984
_diffrn_measurement_device_type 'Nonius KappaCCD APEXII'
_diffrn_measurement_method '\w and \f scans'
_diffrn_radiation_monochromator graphite
_diffrn_radiation_source 'fine-focus sealed tube'
_diffrn_radiation_type CuK\a
_diffrn_radiation_wavelength 1.54178
_diffrn_reflns_av_R_equivalents 0.069
_diffrn_reflns_av_sigmaI/netI 0.0449
_diffrn_reflns_limit_h_max 20
_diffrn_reflns_limit_h_min -20
_diffrn_reflns_limit_k_max 12
_diffrn_reflns_limit_k_min -11
_diffrn_reflns_limit_l_max 24
_diffrn_reflns_limit_l_min -24
_diffrn_reflns_number 41168
_diffrn_reflns_theta_full 66.94
_diffrn_reflns_theta_max 66.94
_diffrn_reflns_theta_min 4.67
_exptl_absorpt_coefficient_mu 1.359
_exptl_absorpt_correction_T_max 0.8990
_exptl_absorpt_correction_T_min 0.6477
_exptl_absorpt_correction_type multi-scan
_exptl_absorpt_process_details 'Denzo (Otwinowski, Borek, Majewski & Minor, 2003)'
_exptl_crystal_colour colourless
_exptl_crystal_density_diffrn 1.378
_exptl_crystal_description Plate
_exptl_crystal_F_000 1664
_exptl_crystal_size_max 0.35
_exptl_crystal_size_mid 0.18
_exptl_crystal_size_min 0.08
_refine_diff_density_max 0.748
_refine_diff_density_min -0.424
_refine_diff_density_rms 0.052
_refine_ls_extinction_method none
_refine_ls_goodness_of_fit_ref 1.048
_refine_ls_hydrogen_treatment mixed
_refine_ls_matrix_type full
_refine_ls_number_parameters 507
_refine_ls_number_reflns 6761
_refine_ls_number_restraints 39
_refine_ls_restrained_S_all 1.064
_refine_ls_R_factor_all 0.0731
_refine_ls_R_factor_gt 0.0578
_refine_ls_shift/su_max 0.000
_refine_ls_shift/su_mean 0.000
_refine_ls_structure_factor_coef Fsqd
_refine_ls_weighting_details 'calc w=1/[\s^2^(Fo^2^)+(0.0799P)^2^+2.5771P] where P=(Fo^2^+2Fc^2^)/3'
_refine_ls_weighting_scheme calc
_refine_ls_wR_factor_gt 0.1542
_refine_ls_wR_factor_ref 0.1674
_reflns_number_gt 5252
_reflns_number_total 6761
_reflns_threshold_expression >2sigma(I)
_cod_data_source_file ja302652a_si_006.cif
_cod_data_source_block erk5996
_cod_database_code 4118089

loop_
_symmetry_equiv_pos_as_xyz
'x, y, z'
'-x+1/2, y+1/2, -z+1/2'
'-x, -y, -z'
'x-1/2, -y-1/2, z-1/2'

loop_
_atom_site_label
_atom_site_type_symbol
_atom_site_fract_x
_atom_site_fract_y
_atom_site_fract_z
_atom_site_U_iso_or_equiv
_atom_site_adp_type
_atom_site_occupancy
_atom_site_symmetry_multiplicity
_atom_site_calc_flag
_atom_site_refinement_flags
P1 P 0.99050(4) 0.67671(6) 0.24289(3) 0.03716(19) Uani 1 1 d .
B1 B 0.97995(18) 0.9343(3) 0.22947(15) 0.0400(7) Uani 1 1 d .
N1 N 0.94135(12) 0.8067(2) 0.24635(11) 0.0389(5) Uani 1 1 d .
O1 O 0.86282(11) 0.7962(2) 0.26382(11) 0.0484(5) Uani 1 1 d .
H1A H 0.838(2) 0.786(4) 0.2273(19) 0.073 Uiso 1 1 d .
C1 C 1.07131(15) 0.7527(3) 0.20394(13) 0.0409(6) Uani 1 1 d .
H1 H 1.0583 0.7610 0.1574 0.049 Uiso 1 1 calc R
C2 C 1.06934(15) 0.8867(3) 0.23436(13) 0.0407(6) Uani 1 1 d .
H2 H 1.0824 0.8771 0.2808 0.049 Uiso 1 1 calc R
C3 C 1.13311(16) 0.9655(3) 0.20466(16) 0.0502(7) Uani 1 1 d .
H3A H 1.1217 0.9777 0.1586 0.060 Uiso 1 1 calc R
H3B H 1.1344 1.0484 0.2252 0.060 Uiso 1 1 calc R
C4 C 1.21149(18) 0.9039(3) 0.21265(18) 0.0597(8) Uani 1 1 d .
H4A H 1.2503 0.9568 0.1926 0.072 Uiso 1 1 calc R
H4B H 1.2246 0.8964 0.2587 0.072 Uiso 1 1 calc R
C5 C 1.21204(19) 0.7750(3) 0.18199(19) 0.0608(9) Uani 1 1 d .
H5A H 1.2623 0.7362 0.1893 0.073 Uiso 1 1 calc R
H5B H 1.2036 0.7833 0.1353 0.073 Uiso 1 1 calc R
C6 C 1.15007(17) 0.6900(3) 0.20976(17) 0.0535(8) Uani 1 1 d .
H6A H 1.1491 0.6099 0.1865 0.064 Uiso 1 1 calc R
H6B H 1.1621 0.6726 0.2553 0.064 Uiso 1 1 calc R
C11 C 1.02764(16) 0.6071(3) 0.31763(13) 0.0408(6) Uani 1 1 d .
C12 C 1.02305(17) 0.6670(3) 0.37820(13) 0.0446(7) Uani 1 1 d .
C13 C 1.05870(18) 0.6105(3) 0.43169(14) 0.0504(7) Uani 1 1 d .
H13 H 1.0555 0.6507 0.4719 0.061 Uiso 1 1 calc R
C14 C 1.09834(18) 0.4991(3) 0.42841(15) 0.0516(7) Uani 1 1 d .
C15 C 1.10039(17) 0.4397(3) 0.36907(15) 0.0479(7) Uani 1 1 d .
H15 H 1.1260 0.3623 0.3661 0.057 Uiso 1 1 calc R
C16 C 1.06594(16) 0.4898(3) 0.31340(14) 0.0429(6) Uani 1 1 d .
C17 C 0.9800(2) 0.7871(3) 0.39048(14) 0.0553(8) Uani 1 1 d .
H17A H 0.9767 0.8008 0.4366 0.083 Uiso 1 1 calc R
H17B H 0.9288 0.7809 0.3717 0.083 Uiso 1 1 calc R
H17C H 1.0067 0.8569 0.3710 0.083 Uiso 1 1 calc R
C18 C 1.1386(2) 0.4433(4) 0.48677(17) 0.0710(10) Uani 1 1 d .
H18A H 1.1885 0.4824 0.4926 0.106 Uiso 1 1 calc R
H18B H 1.1450 0.3536 0.4805 0.106 Uiso 1 1 calc R
H18C H 1.1083 0.4580 0.5247 0.106 Uiso 1 1 calc R
C19 C 1.06909(19) 0.4095(3) 0.25371(15) 0.0508(7) Uani 1 1 d .
H19A H 1.1135 0.3548 0.2565 0.076 Uiso 1 1 calc R
H19B H 1.0729 0.4629 0.2160 0.076 Uiso 1 1 calc R
H19C H 1.0230 0.3590 0.2501 0.076 Uiso 1 1 calc R
C21 C 0.93101(16) 0.5580(3) 0.20314(13) 0.0404(6) Uani 1 1 d .
C22 C 0.93608(17) 0.5296(3) 0.13661(14) 0.0458(7) Uani 1 1 d .
C23 C 0.88645(18) 0.4394(3) 0.11036(15) 0.0501(7) Uani 1 1 d .
H23 H 0.8897 0.4207 0.0662 0.060 Uiso 1 1 calc R
C24 C 0.83283(18) 0.3765(3) 0.14633(16) 0.0516(7) Uani 1 1 d .
C25 C 0.82875(17) 0.4065(3) 0.21086(15) 0.0497(7) Uani 1 1 d .
H25 H 0.7922 0.3652 0.2359 0.060 Uiso 1 1 calc R
C26 C 0.87614(16) 0.4952(3) 0.24074(13) 0.0423(6) Uani 1 1 d .
C27 C 0.9920(2) 0.5880(4) 0.09161(15) 0.0648(10) Uani 1 1 d .
H27A H 0.9866 0.5494 0.0494 0.097 Uiso 1 1 calc R
H27B H 1.0437 0.5751 0.1083 0.097 Uiso 1 1 calc R
H27C H 0.9819 0.6774 0.0881 0.097 Uiso 1 1 calc R
C28 C 0.7815(2) 0.2770(4) 0.11691(19) 0.0708(10) Uani 1 1 d .
H28A H 0.7962 0.1953 0.1338 0.106 Uiso 1 1 calc R
H28B H 0.7866 0.2774 0.0704 0.106 Uiso 1 1 calc R
H28C H 0.7288 0.2943 0.1276 0.106 Uiso 1 1 calc R
C29 C 0.86413(18) 0.5155(3) 0.31224(14) 0.0512(7) Uani 1 1 d .
H29A H 0.8140 0.4844 0.3237 0.077 Uiso 1 1 calc R
H29B H 0.8675 0.6045 0.3220 0.077 Uiso 1 1 calc R
H29C H 0.9033 0.4706 0.3368 0.077 Uiso 1 1 calc R
C31 C 0.95625(16) 0.9848(3) 0.15546(13) 0.0416(6) Uani 1 1 d .
C32 C 0.98551(18) 1.0971(3) 0.13245(14) 0.0467(7) Uani 1 1 d .
F32 F 1.02946(11) 1.17009(16) 0.17206(9) 0.0599(5) Uani 1 1 d .
C33 C 0.9728(2) 1.1440(3) 0.07151(16) 0.0588(9) Uani 1 1 d .
F33 F 1.00588(14) 1.2516(2) 0.05212(10) 0.0808(7) Uani 1 1 d .
C34 C 0.9251(2) 1.0805(4) 0.03002(15) 0.0673(10) Uani 1 1 d .
F34 F 0.91021(16) 1.1254(3) -0.02992(9) 0.0981(8) Uani 1 1 d .
C35 C 0.8918(2) 0.9712(4) 0.04990(15) 0.0634(9) Uani 1 1 d .
F35 F 0.84311(16) 0.9088(3) 0.01024(10) 0.0962(8) Uani 1 1 d .
C36 C 0.90819(18) 0.9261(3) 0.11127(14) 0.0496(7) Uani 1 1 d .
F36 F 0.87123(12) 0.81840(18) 0.12679(9) 0.0655(5) Uani 1 1 d .
C41 C 0.95060(16) 1.0411(3) 0.28117(13) 0.0397(6) Uani 1 1 d .
C42 C 0.87455(17) 1.0804(3) 0.28052(13) 0.0450(7) Uani 1 1 d .
F42 F 0.82611(9) 1.04338(17) 0.23208(8) 0.0526(4) Uani 1 1 d .
C43 C 0.84234(18) 1.1576(3) 0.32580(15) 0.0507(7) Uani 1 1 d .
F43 F 0.76783(11) 1.18887(19) 0.32252(10) 0.0667(5) Uani 1 1 d .
C44 C 0.8876(2) 1.2025(3) 0.37567(15) 0.0541(8) Uani 1 1 d .
F44 F 0.85738(13) 1.27734(19) 0.42090(9) 0.0744(6) Uani 1 1 d .
C45 C 0.9636(2) 1.1711(3) 0.37812(14) 0.0506(7) Uani 1 1 d .
F45 F 1.00856(13) 1.21362(19) 0.42728(9) 0.0689(6) Uani 1 1 d .
C46 C 0.99328(17) 1.0940(3) 0.33157(13) 0.0447(7) Uani 1 1 d .
F46 F 1.06911(10) 1.06984(18) 0.33768(9) 0.0587(5) Uani 1 1 d .
C101 C 0.2252(4) 0.2342(7) 0.1176(3) 0.145(2) Uani 1 1 d DU
H10A H 0.2783 0.2157 0.1084 0.217 Uiso 1 1 calc R
H10B H 0.1928 0.1672 0.1009 0.217 Uiso 1 1 calc R
H10C H 0.2191 0.2411 0.1639 0.217 Uiso 1 1 calc R
C102 C 0.2014(7) 0.3625(11) 0.0843(7) 0.284(6) Uani 1 1 d DU
H10D H 0.1671 0.3526 0.0467 0.341 Uiso 1 1 calc R
H10E H 0.1817 0.4253 0.1143 0.341 Uiso 1 1 calc R
C103 C 0.2855(8) 0.3823(14) 0.0672(9) 0.392(11) Uani 1 1 d DU
H10F H 0.3025 0.3292 0.0316 0.470 Uiso 1 1 calc R
H10G H 0.3209 0.3764 0.1043 0.470 Uiso 1 1 calc R
C104 C 0.2668(8) 0.5192(12) 0.0467(7) 0.306(7) Uani 1 1 d DU
H10H H 0.2694 0.5792 0.0825 0.367 Uiso 1 1 calc R
H10I H 0.2183 0.5274 0.0226 0.367 Uiso 1 1 calc R
C105 C 0.3382(6) 0.5228(10) 0.0033(5) 0.211(4) Uani 1 1 d DU
H10J H 0.3809 0.4823 0.0254 0.316 Uiso 1 1 calc R
H10K H 0.3513 0.6094 -0.0060 0.316 Uiso 1 1 calc R
H10L H 0.3269 0.4789 -0.0368 0.316 Uiso 1 1 calc R

loop_
_atom_site_aniso_label
_atom_site_aniso_U_11
_atom_site_aniso_U_22
_atom_site_aniso_U_33
_atom_site_aniso_U_23
_atom_site_aniso_U_13
_atom_site_aniso_U_12
P1 0.0388(4) 0.0370(4) 0.0357(4) -0.0022(3) 0.0036(3) -0.0008(3)
B1 0.0420(17) 0.0395(17) 0.0385(16) -0.0009(13) 0.0000(13) -0.0034(14)
N1 0.0326(11) 0.0385(12) 0.0456(13) 0.0005(10) 0.0046(9) -0.0001(9)
O1 0.0350(10) 0.0495(12) 0.0610(13) 0.0025(10) 0.0072(9) -0.0003(9)
C1 0.0404(14) 0.0433(15) 0.0390(14) -0.0035(12) 0.0041(11) -0.0024(12)
C2 0.0404(15) 0.0411(15) 0.0406(14) -0.0032(12) 0.0020(11) -0.0031(12)
C3 0.0446(16) 0.0488(17) 0.0575(18) -0.0033(14) 0.0053(14) -0.0068(14)
C4 0.0433(17) 0.059(2) 0.078(2) -0.0044(17) 0.0058(16) -0.0081(15)
C5 0.0422(17) 0.060(2) 0.081(2) 0.0002(17) 0.0162(16) -0.0008(15)
C6 0.0441(16) 0.0499(18) 0.067(2) -0.0017(15) 0.0108(14) 0.0025(14)
C11 0.0412(15) 0.0398(15) 0.0415(14) -0.0032(12) 0.0026(11) 0.0007(12)
C12 0.0485(16) 0.0461(16) 0.0391(15) -0.0002(12) 0.0032(12) 0.0013(13)
C13 0.0601(19) 0.0519(18) 0.0391(15) -0.0016(13) -0.0018(13) 0.0010(15)
C14 0.0532(17) 0.0542(18) 0.0472(17) 0.0051(14) -0.0055(14) 0.0002(15)
C15 0.0458(16) 0.0433(16) 0.0546(17) 0.0023(13) 0.0026(13) 0.0059(13)
C16 0.0410(14) 0.0415(15) 0.0465(16) -0.0012(12) 0.0045(12) 0.0002(12)
C17 0.078(2) 0.0499(18) 0.0380(15) -0.0070(13) 0.0038(15) 0.0139(16)
C18 0.087(3) 0.071(2) 0.054(2) 0.0045(17) -0.0150(18) 0.016(2)
C19 0.0566(18) 0.0424(16) 0.0533(17) -0.0086(13) 0.0028(14) 0.0095(14)
C21 0.0419(14) 0.0382(14) 0.0412(14) 0.0008(12) 0.0020(12) -0.0007(12)
C22 0.0525(17) 0.0442(16) 0.0406(15) -0.0032(12) 0.0009(13) -0.0034(13)
C23 0.0560(18) 0.0476(17) 0.0465(16) -0.0081(13) -0.0043(14) -0.0045(14)
C24 0.0480(17) 0.0438(17) 0.0627(19) -0.0039(15) -0.0064(14) -0.0053(14)
C25 0.0459(16) 0.0437(16) 0.0595(19) 0.0041(14) 0.0034(14) -0.0029(13)
C26 0.0435(15) 0.0379(15) 0.0456(15) 0.0028(12) 0.0033(12) 0.0012(12)
C27 0.082(2) 0.073(2) 0.0404(17) -0.0134(16) 0.0145(16) -0.026(2)
C28 0.068(2) 0.064(2) 0.079(2) -0.0102(19) -0.0075(19) -0.0190(19)
C29 0.0516(17) 0.0539(18) 0.0487(17) 0.0045(14) 0.0140(14) -0.0052(14)
C31 0.0455(15) 0.0409(15) 0.0385(14) -0.0029(12) 0.0019(12) 0.0020(12)
C32 0.0534(17) 0.0434(16) 0.0435(16) -0.0019(13) 0.0050(13) 0.0016(14)
F32 0.0727(12) 0.0436(10) 0.0634(11) -0.0017(8) 0.0017(9) -0.0101(9)
C33 0.074(2) 0.0526(19) 0.0501(19) 0.0087(15) 0.0136(17) 0.0103(17)
F33 0.1064(17) 0.0599(13) 0.0770(14) 0.0265(11) 0.0243(12) 0.0062(12)
C34 0.089(3) 0.076(3) 0.0373(17) 0.0095(17) 0.0035(17) 0.020(2)
F34 0.135(2) 0.116(2) 0.0423(11) 0.0214(12) -0.0051(12) 0.0263(17)
C35 0.072(2) 0.077(2) 0.0415(17) -0.0118(17) -0.0114(16) 0.0084(19)
F35 0.1172(19) 0.1100(19) 0.0596(13) -0.0125(12) -0.0402(13) -0.0031(16)
C36 0.0584(18) 0.0480(17) 0.0424(16) -0.0039(13) -0.0017(14) 0.0007(14)
F36 0.0718(12) 0.0633(12) 0.0607(11) -0.0026(9) -0.0169(9) -0.0211(10)
C41 0.0443(15) 0.0365(14) 0.0383(14) 0.0008(11) 0.0015(11) -0.0006(12)
C42 0.0513(17) 0.0406(16) 0.0431(15) 0.0012(12) -0.0021(13) 0.0020(13)
F42 0.0464(9) 0.0579(10) 0.0533(10) -0.0034(8) -0.0082(8) 0.0072(8)
C43 0.0517(17) 0.0459(17) 0.0546(18) 0.0039(14) 0.0066(14) 0.0110(14)
F43 0.0609(12) 0.0670(12) 0.0724(12) -0.0016(10) 0.0084(9) 0.0216(10)
C44 0.075(2) 0.0435(17) 0.0439(17) -0.0051(13) 0.0129(15) 0.0074(15)
F44 0.1017(16) 0.0616(12) 0.0606(12) -0.0159(10) 0.0181(11) 0.0173(11)
C45 0.069(2) 0.0428(16) 0.0394(15) -0.0063(13) -0.0044(14) -0.0030(15)
F45 0.0892(14) 0.0669(12) 0.0502(10) -0.0191(9) -0.0065(10) -0.0084(11)
C46 0.0487(16) 0.0438(16) 0.0417(15) -0.0019(12) -0.0005(12) -0.0019(13)
F46 0.0506(10) 0.0659(12) 0.0592(11) -0.0170(9) -0.0097(8) -0.0015(9)
C101 0.179(6) 0.143(5) 0.112(4) -0.026(4) -0.011(4) -0.031(5)
C102 0.293(10) 0.294(10) 0.265(9) -0.057(8) -0.011(8) 0.002(9)
C103 0.387(14) 0.395(14) 0.393(14) -0.032(10) 0.012(10) -0.004(10)
C104 0.310(11) 0.328(11) 0.280(10) -0.014(9) -0.011(8) 0.076(9)
C105 0.239(8) 0.192(7) 0.201(7) 0.010(6) 0.004(7) 0.025(7)

loop_
_atom_type_symbol
_atom_type_description
_atom_type_scat_dispersion_real
_atom_type_scat_dispersion_imag
_atom_type_scat_source
C C 0.0181 0.0091 'International Tables Vol C Tables 4.2.6.8 and 6.1.1.4'
H H 0.0000 0.0000 'International Tables Vol C Tables 4.2.6.8 and 6.1.1.4'
B B 0.0090 0.0039 'International Tables Vol C Tables 4.2.6.8 and 6.1.1.4'
N N 0.0311 0.0180 'International Tables Vol C Tables 4.2.6.8 and 6.1.1.4'
O O 0.0492 0.0322 'International Tables Vol C Tables 4.2.6.8 and 6.1.1.4'
F F 0.0727 0.0534 'International Tables Vol C Tables 4.2.6.8 and 6.1.1.4'
P P 0.2955 0.4335 'International Tables Vol C Tables 4.2.6.8 and 6.1.1.4'

loop_
_geom_angle_atom_site_label_1
_geom_angle_atom_site_label_2
_geom_angle_atom_site_label_3
_geom_angle
N1 P1 C21 108.21(12)
N1 P1 C11 119.06(12)
C21 P1 C11 106.98(13)
N1 P1 C1 93.19(12)
C21 P1 C1 123.03(12)
C11 P1 C1 106.87(13)
N1 B1 C2 97.6(2)
N1 B1 C41 108.2(2)
C2 B1 C41 118.6(2)
N1 B1 C31 112.7(2)
C2 B1 C31 111.9(2)
C41 B1 C31 107.5(2)
O1 N1 B1 123.1(2)
O1 N1 P1 116.95(17)
B1 N1 P1 119.93(18)
N1 O1 H1A 104(3)
C6 C1 C2 113.2(2)
C6 C1 P1 118.2(2)
C2 C1 P1 101.68(17)
C6 C1 H1 107.8
C2 C1 H1 107.8
P1 C1 H1 107.8
C3 C2 C1 108.4(2)
C3 C2 B1 120.3(2)
C1 C2 B1 106.6(2)
C3 C2 H2 107.0
C1 C2 H2 107.0
B1 C2 H2 107.0
C4 C3 C2 112.3(3)
C4 C3 H3A 109.2
C2 C3 H3A 109.2
C4 C3 H3B 109.2
C2 C3 H3B 109.2
H3A C3 H3B 107.9
C5 C4 C3 111.0(3)
C5 C4 H4A 109.4
C3 C4 H4A 109.4
C5 C4 H4B 109.4
C3 C4 H4B 109.4
H4A C4 H4B 108.0
C4 C5 C6 111.5(3)
C4 C5 H5A 109.3
C6 C5 H5A 109.3
C4 C5 H5B 109.3
C6 C5 H5B 109.3
H5A C5 H5B 108.0
C1 C6 C5 110.7(3)
C1 C6 H6A 109.5
C5 C6 H6A 109.5
C1 C6 H6B 109.5
C5 C6 H6B 109.5
H6A C6 H6B 108.1
C12 C11 C16 119.2(3)
C12 C11 P1 123.1(2)
C16 C11 P1 117.7(2)
C13 C12 C11 118.7(3)
C13 C12 C17 116.5(3)
C11 C12 C17 124.8(3)
C14 C13 C12 123.3(3)
C14 C13 H13 118.4
C12 C13 H13 118.4
C13 C14 C15 117.4(3)
C13 C14 C18 121.8(3)
C15 C14 C18 120.8(3)
C14 C15 C16 122.8(3)
C14 C15 H15 118.6
C16 C15 H15 118.6
C15 C16 C11 118.7(3)
C15 C16 C19 116.1(3)
C11 C16 C19 125.1(3)
C12 C17 H17A 109.5
C12 C17 H17B 109.5
H17A C17 H17B 109.5
C12 C17 H17C 109.5
H17A C17 H17C 109.5
H17B C17 H17C 109.5
C14 C18 H18A 109.5
C14 C18 H18B 109.5
H18A C18 H18B 109.5
C14 C18 H18C 109.5
H18A C18 H18C 109.5
H18B C18 H18C 109.5
C16 C19 H19A 109.5
C16 C19 H19B 109.5
H19A C19 H19B 109.5
C16 C19 H19C 109.5
H19A C19 H19C 109.5
H19B C19 H19C 109.5
C26 C21 C22 119.4(3)
C26 C21 P1 117.7(2)
C22 C21 P1 122.8(2)
C23 C22 C21 118.4(3)
C23 C22 C27 116.7(3)
C21 C22 C27 124.9(3)
C24 C23 C22 123.0(3)
C24 C23 H23 118.5
C22 C23 H23 118.5
C25 C24 C23 117.4(3)
C25 C24 C28 120.9(3)
C23 C24 C28 121.7(3)
C24 C25 C26 123.2(3)
C24 C25 H25 118.4
C26 C25 H25 118.4
C25 C26 C21 118.6(3)
C25 C26 C29 116.0(3)
C21 C26 C29 125.4(3)
C22 C27 H27A 109.5
C22 C27 H27B 109.5
H27A C27 H27B 109.5
C22 C27 H27C 109.5
H27A C27 H27C 109.5
H27B C27 H27C 109.5
C24 C28 H28A 109.5
C24 C28 H28B 109.5
H28A C28 H28B 109.5
C24 C28 H28C 109.5
H28A C28 H28C 109.5
H28B C28 H28C 109.5
C26 C29 H29A 109.5
C26 C29 H29B 109.5
H29A C29 H29B 109.5
C26 C29 H29C 109.5
H29A C29 H29C 109.5
H29B C29 H29C 109.5
C36 C31 C32 112.7(3)
C36 C31 B1 126.9(3)
C32 C31 B1 120.5(2)
F32 C32 C33 115.3(3)
F32 C32 C31 119.5(2)
C33 C32 C31 125.2(3)
F33 C33 C34 119.5(3)
F33 C33 C32 121.4(3)
C34 C33 C32 119.0(3)
F34 C34 C33 120.5(4)
F34 C34 C35 120.2(4)
C33 C34 C35 119.3(3)
F35 C35 C34 120.2(3)
F35 C35 C36 120.4(3)
C34 C35 C36 119.4(3)
F36 C36 C31 120.7(3)
F36 C36 C35 114.9(3)
C31 C36 C35 124.4(3)
C46 C41 C42 112.5(3)
C46 C41 B1 126.7(3)
C42 C41 B1 120.6(2)
F42 C42 C43 114.9(3)
F42 C42 C41 120.0(2)
C43 C42 C41 125.2(3)
F43 C43 C44 119.6(3)
F43 C43 C42 121.5(3)
C44 C43 C42 118.9(3)
F44 C44 C45 120.8(3)
F44 C44 C43 120.1(3)
C45 C44 C43 119.0(3)
F45 C45 C44 119.6(3)
F45 C45 C46 120.5(3)
C44 C45 C46 119.9(3)
F46 C46 C45 115.4(3)
F46 C46 C41 120.2(3)
C45 C46 C41 124.4(3)
C102 C101 H10A 109.5
C102 C101 H10B 109.5
H10A C101 H10B 109.5
C102 C101 H10C 109.5
H10A C101 H10C 109.5
H10B C101 H10C 109.5
C103 C102 C101 88.6(8)
C103 C102 H10D 113.9
C101 C102 H10D 113.9
C103 C102 H10E 113.9
C101 C102 H10E 113.9
H10D C102 H10E 111.1
C102 C103 C104 89.8(12)
C102 C103 H10F 113.7
C104 C103 H10F 113.7
C102 C103 H10G 113.7
C104 C103 H10G 113.7
H10F C103 H10G 110.9
C103 C104 C105 90.9(9)
C103 C104 H10H 113.5
C105 C104 H10H 113.5
C103 C104 H10I 113.5
C105 C104 H10I 113.5
H10H C104 H10I 110.8
C104 C105 H10J 109.5
C104 C105 H10K 109.5
H10J C105 H10K 109.5
C104 C105 H10L 109.5
H10J C105 H10L 109.5
H10K C105 H10L 109.5

loop_
_geom_bond_atom_site_label_1
_geom_bond_atom_site_label_2
_geom_bond_distance
P1 N1 1.631(2)
P1 C21 1.822(3)
P1 C11 1.825(3)
P1 C1 1.829(3)
B1 N1 1.559(4)
B1 C2 1.642(4)
B1 C41 1.651(4)
B1 C31 1.670(4)
N1 O1 1.430(3)
O1 H1A 0.87(4)
C1 C6 1.531(4)
C1 C2 1.561(4)
C1 H1 0.9900
C2 C3 1.533(4)
C2 H2 0.9900
C3 C4 1.524(4)
C3 H3A 0.9800
C3 H3B 0.9800
C4 C5 1.512(5)
C4 H4A 0.9800
C4 H4B 0.9800
C5 C6 1.532(4)
C5 H5A 0.9800
C5 H5B 0.9800
C6 H6A 0.9800
C6 H6B 0.9800
C11 C12 1.412(4)
C11 C16 1.420(4)
C12 C13 1.397(4)
C12 C17 1.508(4)
C13 C14 1.376(5)
C13 H13 0.9400
C14 C15 1.385(4)
C14 C18 1.509(4)
C15 C16 1.397(4)
C15 H15 0.9400
C16 C19 1.506(4)
C17 H17A 0.9700
C17 H17B 0.9700
C17 H17C 0.9700
C18 H18A 0.9700
C18 H18B 0.9700
C18 H18C 0.9700
C19 H19A 0.9700
C19 H19B 0.9700
C19 H19C 0.9700
C21 C26 1.415(4)
C21 C22 1.416(4)
C22 C23 1.397(4)
C22 C27 1.499(4)
C23 C24 1.382(4)
C23 H23 0.9400
C24 C25 1.379(4)
C24 C28 1.509(4)
C25 C26 1.392(4)
C25 H25 0.9400
C26 C29 1.517(4)
C27 H27A 0.9700
C27 H27B 0.9700
C27 H27C 0.9700
C28 H28A 0.9700
C28 H28B 0.9700
C28 H28C 0.9700
C29 H29A 0.9700
C29 H29B 0.9700
C29 H29C 0.9700
C31 C36 1.380(4)
C31 C32 1.388(4)
C32 F32 1.357(3)
C32 C33 1.373(4)
C33 F33 1.348(4)
C33 C34 1.365(5)
C34 F34 1.352(4)
C34 C35 1.367(5)
C35 F35 1.347(4)
C35 C36 1.384(5)
C36 F36 1.357(4)
C41 C46 1.390(4)
C41 C42 1.392(4)
C42 F42 1.359(3)
C42 C43 1.377(4)
C43 F43 1.343(4)
C43 C44 1.375(5)
C44 F44 1.346(3)
C44 C45 1.369(5)
C45 F45 1.352(3)
C45 C46 1.376(4)
C46 F46 1.353(3)
C101 C102 1.582(10)
C101 H10A 0.9700
C101 H10B 0.9700
C101 H10C 0.9700
C102 C103 1.532(11)
C102 H10D 0.9800
C102 H10E 0.9800
C103 C104 1.551(11)
C103 H10F 0.9800
C103 H10G 0.9800
C104 C105 1.552(10)
C104 H10H 0.9800
C104 H10I 0.9800
C105 H10J 0.9700
C105 H10K 0.9700
C105 H10L 0.9700

loop_
_geom_torsion_atom_site_label_1
_geom_torsion_atom_site_label_2
_geom_torsion_atom_site_label_3
_geom_torsion_atom_site_label_4
_geom_torsion
C2 B1 N1 O1 165.4(2)
C41 B1 N1 O1 41.8(3)
C31 B1 N1 O1 -76.9(3)
C2 B1 N1 P1 -16.1(3)
C41 B1 N1 P1 -139.65(19)
C31 B1 N1 P1 101.6(2)
C21 P1 N1 O1 42.7(2)
C11 P1 N1 O1 -79.6(2)
C1 P1 N1 O1 169.07(19)
C21 P1 N1 B1 -136.0(2)
C11 P1 N1 B1 101.7(2)
C1 P1 N1 B1 -9.6(2)
N1 P1 C1 C6 157.4(2)
C21 P1 C1 C6 -88.4(3)
C11 P1 C1 C6 35.7(3)
N1 P1 C1 C2 32.92(18)
C21 P1 C1 C2 147.10(17)
C11 P1 C1 C2 -88.77(19)
C6 C1 C2 C3 54.0(3)
P1 C1 C2 C3 -178.18(19)
C6 C1 C2 B1 -175.2(2)
P1 C1 C2 B1 -47.4(2)
N1 B1 C2 C3 163.5(2)
C41 B1 C2 C3 -80.9(3)
C31 B1 C2 C3 45.2(3)
N1 B1 C2 C1 39.7(3)
C41 B1 C2 C1 155.4(2)
C31 B1 C2 C1 -78.6(3)
C1 C2 C3 C4 -55.6(3)
B1 C2 C3 C4 -178.4(3)
C2 C3 C4 C5 58.4(4)
C3 C4 C5 C6 -56.7(4)
C2 C1 C6 C5 -54.0(3)
P1 C1 C6 C5 -172.6(2)
C4 C5 C6 C1 54.5(4)
N1 P1 C11 C12 -7.0(3)
C21 P1 C11 C12 -129.9(2)
C1 P1 C11 C12 96.6(3)
N1 P1 C11 C16 176.0(2)
C21 P1 C11 C16 53.1(2)
C1 P1 C11 C16 -80.4(2)
C16 C11 C12 C13 2.1(4)
P1 C11 C12 C13 -174.8(2)
C16 C11 C12 C17 -175.9(3)
P1 C11 C12 C17 7.2(4)
C11 C12 C13 C14 0.1(5)
C17 C12 C13 C14 178.3(3)
C12 C13 C14 C15 -2.0(5)
C12 C13 C14 C18 177.7(3)
C13 C14 C15 C16 1.7(5)
C18 C14 C15 C16 -178.0(3)
C14 C15 C16 C11 0.5(4)
C14 C15 C16 C19 -176.3(3)
C12 C11 C16 C15 -2.4(4)
P1 C11 C16 C15 174.8(2)
C12 C11 C16 C19 174.0(3)
P1 C11 C16 C19 -8.9(4)
N1 P1 C21 C26 -81.0(2)
C11 P1 C21 C26 48.4(2)
C1 P1 C21 C26 172.5(2)
N1 P1 C21 C22 97.0(3)
C11 P1 C21 C22 -133.5(2)
C1 P1 C21 C22 -9.5(3)
C26 C21 C22 C23 -0.2(4)
P1 C21 C22 C23 -178.3(2)
C26 C21 C22 C27 -179.3(3)
P1 C21 C22 C27 2.7(4)
C21 C22 C23 C24 -0.1(5)
C27 C22 C23 C24 179.0(3)
C22 C23 C24 C25 0.6(5)
C22 C23 C24 C28 -178.3(3)
C23 C24 C25 C26 -0.6(5)
C28 C24 C25 C26 178.2(3)
C24 C25 C26 C21 0.2(4)
C24 C25 C26 C29 -179.5(3)
C22 C21 C26 C25 0.2(4)
P1 C21 C26 C25 178.3(2)
C22 C21 C26 C29 179.9(3)
P1 C21 C26 C29 -2.0(4)
N1 B1 C31 C36 0.1(4)
C2 B1 C31 C36 109.0(3)
C41 B1 C31 C36 -119.0(3)
N1 B1 C31 C32 180.0(2)
C2 B1 C31 C32 -71.1(3)
C41 B1 C31 C32 60.8(3)
C36 C31 C32 F32 175.4(3)
B1 C31 C32 F32 -4.5(4)
C36 C31 C32 C33 -3.5(5)
B1 C31 C32 C33 176.6(3)
F32 C32 C33 F33 3.7(4)
C31 C32 C33 F33 -177.3(3)
F32 C32 C33 C34 -175.8(3)
C31 C32 C33 C34 3.2(5)
F33 C33 C34 F34 -0.8(5)
C32 C33 C34 F34 178.7(3)
F33 C33 C34 C35 179.9(3)
C32 C33 C34 C35 -0.6(5)
F34 C34 C35 F35 -1.0(6)
C33 C34 C35 F35 178.3(3)
F34 C34 C35 C36 179.5(3)
C33 C34 C35 C36 -1.1(5)
C32 C31 C36 F36 -176.6(3)
B1 C31 C36 F36 3.3(5)
C32 C31 C36 C35 1.5(5)
B1 C31 C36 C35 -178.6(3)
F35 C35 C36 F36 -0.6(5)
C34 C35 C36 F36 178.8(3)
F35 C35 C36 C31 -178.8(3)
C34 C35 C36 C31 0.6(5)
N1 B1 C41 C46 107.2(3)
C2 B1 C41 C46 -2.6(4)
C31 B1 C41 C46 -130.8(3)
N1 B1 C41 C42 -67.6(3)
C2 B1 C41 C42 -177.4(3)
C31 B1 C41 C42 54.4(3)
C46 C41 C42 F42 176.0(2)
B1 C41 C42 F42 -8.5(4)
C46 C41 C42 C43 -3.2(4)
B1 C41 C42 C43 172.2(3)
F42 C42 C43 F43 2.3(4)
C41 C42 C43 F43 -178.4(3)
F42 C42 C43 C44 -178.3(3)
C41 C42 C43 C44 1.0(5)
F43 C43 C44 F44 0.0(5)
C42 C43 C44 F44 -179.4(3)
F43 C43 C44 C45 -179.4(3)
C42 C43 C44 C45 1.2(5)
F44 C44 C45 F45 1.3(5)
C43 C44 C45 F45 -179.3(3)
F44 C44 C45 C46 179.7(3)
C43 C44 C45 C46 -1.0(5)
F45 C45 C46 F46 -2.6(4)
C44 C45 C46 F46 179.1(3)
F45 C45 C46 C41 176.8(3)
C44 C45 C46 C41 -1.6(5)
C42 C41 C46 F46 -177.2(3)
B1 C41 C46 F46 7.7(4)
C42 C41 C46 C45 3.5(4)
B1 C41 C46 C45 -171.7(3)
C101 C102 C103 C104 -169.4(11)
C102 C103 C104 C105 -157.2(11)
